data_4325929
loop_
_publ_author_name
'Minghuey Shieh'
'Chia-Yeh Miu'
'Kuo-Chih Huang'
'Chung-Feng Lee'
'Bao-Gun Chen'

_publ_section_title
;
 Stepwise Construction of Manganese-Chromium Carbonyl Chalcogenide
 Complexes: Synthesis, Electrochemical Properties, and Computational
 Studies
;
_journal_name_full 'Inorganic Chemistry'
_journal_page_first 7735
_journal_page_last 7748
_journal_paper_doi 10.1021/ic200885h
_journal_volume 50
_journal_year 2011
_chemical_formula_moiety 'C91 H61 Cr2 Mn3 N2 O19 P4 S2'
_chemical_formula_sum 'C91 H61 Cr2 Mn3 N2 O19 P4 S2'
_chemical_formula_weight 1943.24
_chemical_name_systematic
;
 ?
;
_space_group_IT_number 2
_symmetry_cell_setting triclinic
_symmetry_space_group_name_Hall '-P 1'
_symmetry_space_group_name_H-M 'P -1'
_atom_sites_solution_hydrogens geom
_atom_sites_solution_primary direct
_atom_sites_solution_secondary difmap
_audit_creation_method SHELXL-97
_cell_angle_alpha 79.726(8)
_cell_angle_beta 83.814(7)
_cell_angle_gamma 64.256(6)
_cell_formula_units_Z 2
_cell_length_a 14.5057(16)
_cell_length_b 15.0176(16)
_cell_length_c 23.780(3)
_cell_measurement_reflns_used 0
_cell_measurement_temperature 298(2)
_cell_measurement_theta_max 0
_cell_measurement_theta_min 0
_cell_volume 4588.6(9)
_computing_molecular_graphics 'Ortep-3 for Windows (Farrugia, 1997)'
_computing_publication_material 'WinGX publication routines (Farrugia, 1999)'
_computing_structure_refinement 'SHELXL-97 (Sheldrick, 1997)'
_computing_structure_solution 'SHELXS-86 (Sheldrick, 1986)'
_diffrn_ambient_temperature 298(2)
_diffrn_measured_fraction_theta_full 0.955
_diffrn_measured_fraction_theta_max 0.955
_diffrn_radiation_monochromator graphite
_diffrn_radiation_source 'fine-focus sealed tube'
_diffrn_radiation_type MoK\a
_diffrn_radiation_wavelength 0.71073
_diffrn_reflns_av_R_equivalents 0.0778
_diffrn_reflns_av_sigmaI/netI 0.2576
_diffrn_reflns_limit_h_max 17
_diffrn_reflns_limit_h_min -16
_diffrn_reflns_limit_k_max 17
_diffrn_reflns_limit_k_min -13
_diffrn_reflns_limit_l_max 26
_diffrn_reflns_limit_l_min -27
_diffrn_reflns_number 24487
_diffrn_reflns_theta_full 25.01
_diffrn_reflns_theta_max 25.01
_diffrn_reflns_theta_min 1.64
_exptl_absorpt_coefficient_mu 0.814
_exptl_absorpt_correction_T_max 0.8809
_exptl_absorpt_correction_T_min 0.7367
_exptl_absorpt_correction_type multi-scan
_exptl_crystal_colour red
_exptl_crystal_density_diffrn 1.406
_exptl_crystal_description prism
_exptl_crystal_F_000 1976
_exptl_crystal_size_max 0.40
_exptl_crystal_size_mid 0.34
_exptl_crystal_size_min 0.16
_refine_diff_density_max 0.770
_refine_diff_density_min -1.032
_refine_diff_density_rms 0.156
_refine_ls_extinction_method none
_refine_ls_goodness_of_fit_ref 1.043
_refine_ls_hydrogen_treatment constr
_refine_ls_matrix_type full
_refine_ls_number_parameters 1099
_refine_ls_number_reflns 15390
_refine_ls_number_restraints 0
_refine_ls_restrained_S_all 1.043
_refine_ls_R_factor_all 0.2791
_refine_ls_R_factor_gt 0.1211
_refine_ls_shift/su_max 0.000
_refine_ls_shift/su_mean 0.000
_refine_ls_structure_factor_coef Fsqd
_refine_ls_weighting_details 'calc w=1/[\s^2^(Fo^2^)+(0.1171P)^2^+56.3114P] where P=(Fo^2^+2Fc^2^)/3'
_refine_ls_weighting_scheme calc
_refine_ls_wR_factor_gt 0.2948
_refine_ls_wR_factor_ref 0.3845
_reflns_number_gt 5514
_reflns_number_total 15390
_reflns_threshold_expression >2sigma(I)
_cod_data_source_file ic200885h_si_002_5.cif
_cod_data_source_block 3a
_cod_database_code 4325929

loop_
_symmetry_equiv_pos_as_xyz
'x, y, z'
'-x, -y, -z'

loop_
_atom_site_label
_atom_site_type_symbol
_atom_site_fract_x
_atom_site_fract_y
_atom_site_fract_z
_atom_site_U_iso_or_equiv
_atom_site_adp_type
_atom_site_occupancy
_atom_site_symmetry_multiplicity
_atom_site_calc_flag
_atom_site_refinement_flags
_atom_site_disorder_assembly
_atom_site_disorder_group
C1 C 1.2132(19) 0.4415(19) 0.3421(13) 0.102(10) Uani 1 1 d . A .
C2 C 1.2247(14) 0.5874(17) 0.2558(10) 0.088(7) Uani 1 1 d . A .
C3 C 1.376(4) 0.412(3) 0.296(2) 0.085(15) Uiso 0.50 1 d P A 1
O3 O 1.459(2) 0.407(2) 0.3048(15) 0.088(9) Uiso 0.50 1 d P A 1
C3A C 1.390(3) 0.434(3) 0.2667(18) 0.052(10) Uiso 0.50 1 d P A 2
O3A O 1.473(2) 0.424(2) 0.2686(15) 0.096(10) Uiso 0.50 1 d P A 2
C4 C 1.289(2) 0.444(2) 0.1981(17) 0.042(9) Uiso 0.55 1 d P A 5
O4 O 1.318(3) 0.430(3) 0.1496(17) 0.100(13) Uiso 0.55 1 d P A 5
C4A C 1.296(3) 0.462(3) 0.170(2) 0.041(11) Uiso 0.45 1 d P A 6
O4A O 1.303(3) 0.463(3) 0.1240(16) 0.079(11) Uiso 0.45 1 d P A 6
C5 C 1.287(3) 0.310(3) 0.2838(16) 0.055(10) Uiso 0.55 1 d P A 7
O5 O 1.317(2) 0.222(2) 0.2942(12) 0.081(8) Uiso 0.55 1 d P A 7
C5A C 1.307(3) 0.318(3) 0.253(2) 0.059(12) Uiso 0.45 1 d P A 8
O5A O 1.342(2) 0.228(3) 0.2600(16) 0.087(10) Uiso 0.45 1 d P A 8
C6 C 1.0581(14) 0.5089(14) 0.1125(10) 0.070(6) Uani 1 1 d . A .
C7 C 1.1365(12) 0.3323(12) 0.1633(8) 0.063(5) Uani 1 1 d . A .
C8 C 0.9578(12) 0.4009(11) 0.1283(9) 0.060(5) Uani 1 1 d . A .
C9 C 1.0515(13) 0.3264(13) 0.3193(9) 0.078(6) Uani 1 1 d . . .
C10 C 0.8656(15) 0.3887(15) 0.2943(10) 0.079(6) Uani 1 1 d . . .
C11 C 0.9135(16) 0.4908(15) 0.3450(10) 0.075(6) Uani 1 1 d . . .
C12 C 0.8130(12) 0.7082(12) 0.2936(9) 0.066(6) Uani 1 1 d . A .
C13 C 0.9441(13) 0.7292(12) 0.2197(9) 0.060(5) Uani 1 1 d . A .
C14 C 0.9923(14) 0.6523(14) 0.3209(10) 0.072(6) Uani 1 1 d . A .
C15 C 0.6612(18) 0.6133(15) 0.2584(13) 0.090(8) Uani 1 1 d . B .
C16 C 0.6734(12) 0.7483(13) 0.1773(9) 0.070(6) Uani 1 1 d . B .
C17A C 0.564(3) 0.643(3) 0.1827(19) 0.036(11) Uiso 0.40 1 d P B 3
O17A O 0.477(2) 0.6623(19) 0.1688(14) 0.049(8) Uiso 0.40 1 d P B 3
C17 C 0.5723(19) 0.6511(17) 0.1529(13) 0.030(7) Uiso 0.60 1 d P B 4
O17 O 0.4918(16) 0.6742(14) 0.1358(10) 0.061(6) Uiso 0.60 1 d P B 4
C18 C 0.7395(14) 0.6120(11) 0.1058(10) 0.062(6) Uani 1 1 d . B .
C19 C 0.7121(11) 0.4850(13) 0.1881(8) 0.058(5) Uani 1 1 d . B .
C20 C 0.4268(18) 0.8374(19) 0.4787(11) 0.097(8) Uani 1 1 d . . .
C21 C 0.460(2) 0.822(3) 0.5326(12) 0.150(12) Uani 1 1 d . . .
H21 H 0.4148 0.8539 0.5609 0.180 Uiso 1 1 calc R . .
C22 C 0.564(2) 0.757(3) 0.5465(16) 0.170(15) Uani 1 1 d . . .
H22 H 0.5864 0.7383 0.5838 0.205 Uiso 1 1 calc R . .
C23 C 0.626(3) 0.727(3) 0.5029(16) 0.177(16) Uani 1 1 d . . .
H23 H 0.6955 0.6943 0.5096 0.213 Uiso 1 1 calc R . .
C24 C 0.598(2) 0.739(3) 0.4493(15) 0.165(15) Uani 1 1 d . . .
H24 H 0.6448 0.7074 0.4213 0.198 Uiso 1 1 calc R . .
C25 C 0.492(2) 0.802(2) 0.4366(12) 0.134(11) Uani 1 1 d . . .
H25 H 0.4700 0.8176 0.3993 0.160 Uiso 1 1 calc R . .
C26 C 0.2370(16) 1.0232(16) 0.4914(10) 0.077(6) Uani 1 1 d . . .
C27 C 0.212(2) 1.0260(19) 0.5488(11) 0.107(8) Uani 1 1 d . . .
H27 H 0.2210 0.9682 0.5740 0.128 Uiso 1 1 calc R . .
C28 C 0.175(3) 1.117(3) 0.5676(12) 0.139(12) Uani 1 1 d . . .
H28 H 0.1574 1.1193 0.6063 0.167 Uiso 1 1 calc R . .
C29 C 0.161(2) 1.203(2) 0.5331(14) 0.134(11) Uani 1 1 d . . .
H29 H 0.1367 1.2623 0.5484 0.161 Uiso 1 1 calc R . .
C30 C 0.183(2) 1.2031(18) 0.4763(14) 0.115(9) Uani 1 1 d . . .
H30 H 0.1697 1.2629 0.4521 0.138 Uiso 1 1 calc R . .
C31 C 0.2248(16) 1.1137(17) 0.4544(10) 0.086(7) Uani 1 1 d . . .
H31 H 0.2450 1.1124 0.4160 0.103 Uiso 1 1 calc R . .
C32 C 0.2271(15) 0.8339(14) 0.5018(8) 0.063(5) Uani 1 1 d . . .
C33 C 0.2784(19) 0.7388(19) 0.5278(10) 0.094(7) Uani 1 1 d . . .
H33 H 0.3494 0.7118 0.5291 0.113 Uiso 1 1 calc R . .
C34 C 0.229(2) 0.6819(19) 0.5518(12) 0.120(10) Uani 1 1 d . . .
H34 H 0.2661 0.6171 0.5696 0.144 Uiso 1 1 calc R . .
C35 C 0.126(2) 0.719(2) 0.5498(11) 0.106(9) Uani 1 1 d . . .
H35 H 0.0921 0.6799 0.5657 0.127 Uiso 1 1 calc R . .
C36 C 0.0708(19) 0.817(2) 0.5238(11) 0.102(8) Uani 1 1 d . . .
H36 H -0.0002 0.8441 0.5223 0.123 Uiso 1 1 calc R . .
C37 C 0.1221(16) 0.8720(15) 0.5008(9) 0.079(6) Uani 1 1 d . . .
H37 H 0.0854 0.9375 0.4838 0.095 Uiso 1 1 calc R . .
C38 C 0.1114(13) 0.9367(14) 0.3383(8) 0.063(5) Uani 1 1 d . . .
C39 C 0.0547(14) 1.0296(13) 0.3555(8) 0.076(6) Uani 1 1 d . . .
H39 H 0.0840 1.0594 0.3745 0.091 Uiso 1 1 calc R . .
C40 C -0.0523(15) 1.0774(13) 0.3424(9) 0.078(6) Uani 1 1 d . . .
H40 H -0.0935 1.1404 0.3523 0.094 Uiso 1 1 calc R . .
C41 C -0.0928(15) 1.0315(17) 0.3159(9) 0.084(7) Uani 1 1 d . . .
H41 H -0.1622 1.0634 0.3083 0.100 Uiso 1 1 calc R . .
C42 C -0.0355(15) 0.9394(16) 0.2997(9) 0.078(6) Uani 1 1 d . . .
H42 H -0.0648 0.9077 0.2822 0.094 Uiso 1 1 calc R . .
C43 C 0.0652(14) 0.8967(14) 0.3103(8) 0.071(6) Uani 1 1 d . . .
H43 H 0.1057 0.8359 0.2975 0.085 Uiso 1 1 calc R . .
C44 C 0.2890(14) 0.7492(12) 0.3678(9) 0.068(6) Uani 1 1 d . . .
C45 C 0.2250(16) 0.7090(13) 0.3962(8) 0.070(6) Uani 1 1 d . . .
H45 H 0.1566 0.7500 0.4036 0.083 Uiso 1 1 calc R . .
C46 C 0.264(2) 0.6067(17) 0.4138(10) 0.100(8) Uani 1 1 d . . .
H46 H 0.2208 0.5799 0.4342 0.120 Uiso 1 1 calc R . .
C47 C 0.362(2) 0.5447(18) 0.4020(12) 0.112(9) Uani 1 1 d . . .
H47 H 0.3850 0.4763 0.4139 0.134 Uiso 1 1 calc R . .
C48 C 0.4268(16) 0.5816(15) 0.3729(12) 0.110(9) Uani 1 1 d . . .
H48 H 0.4943 0.5395 0.3644 0.132 Uiso 1 1 calc R . .
C49 C 0.3885(14) 0.6859(13) 0.3562(10) 0.097(8) Uani 1 1 d . . .
H49 H 0.4320 0.7125 0.3367 0.117 Uiso 1 1 calc R . .
C50 C 0.3062(12) 0.9084(12) 0.2838(8) 0.053(5) Uani 1 1 d . . .
C51 C 0.3182(13) 0.8606(13) 0.2386(10) 0.065(5) Uani 1 1 d . . .
H51 H 0.2999 0.8074 0.2434 0.079 Uiso 1 1 calc R . .
C52 C 0.3553(14) 0.8862(15) 0.1869(10) 0.073(6) Uani 1 1 d . . .
H52 H 0.3598 0.8527 0.1567 0.088 Uiso 1 1 calc R . .
C53 C 0.3868(14) 0.9626(16) 0.1790(10) 0.081(6) Uani 1 1 d . . .
H53 H 0.4159 0.9786 0.1440 0.097 Uiso 1 1 calc R . .
C54 C 0.3747(16) 1.0135(16) 0.2225(11) 0.083(6) Uani 1 1 d . . .
H54 H 0.3920 1.0674 0.2169 0.100 Uiso 1 1 calc R . .
C55 C 0.3371(13) 0.9865(13) 0.2751(10) 0.069(6) Uani 1 1 d . . .
H55 H 0.3320 1.0205 0.3052 0.083 Uiso 1 1 calc R . .
C56 C 0.6858(12) 0.1305(12) 0.2045(7) 0.053(5) Uani 1 1 d . . .
C57 C 0.6541(13) 0.1973(12) 0.2456(9) 0.060(5) Uani 1 1 d . . .
H57 H 0.6632 0.2559 0.2370 0.072 Uiso 1 1 calc R . .
C58 C 0.6106(15) 0.1774(19) 0.2975(10) 0.090(7) Uani 1 1 d . . .
H58 H 0.5893 0.2234 0.3230 0.109 Uiso 1 1 calc R . .
C59 C 0.5982(15) 0.092(2) 0.3120(10) 0.084(7) Uani 1 1 d . . .
H59 H 0.5694 0.0789 0.3476 0.101 Uiso 1 1 calc R . .
C60 C 0.6287(17) 0.0233(16) 0.2736(11) 0.088(7) Uani 1 1 d . . .
H60 H 0.6195 -0.0352 0.2832 0.105 Uiso 1 1 calc R . .
C61 C 0.6724(13) 0.0426(14) 0.2214(9) 0.065(5) Uani 1 1 d . . .
H61 H 0.6937 -0.0043 0.1964 0.078 Uiso 1 1 calc R . .
C62 C 0.6958(11) 0.2739(11) 0.1066(8) 0.049(4) Uani 1 1 d . . .
C63 C 0.5907(12) 0.3311(12) 0.1134(8) 0.065(5) Uani 1 1 d . . .
H63 H 0.5502 0.3047 0.1368 0.078 Uiso 1 1 calc R . .
C64 C 0.5464(15) 0.4306(13) 0.0839(10) 0.083(7) Uani 1 1 d . . .
H64 H 0.4768 0.4708 0.0882 0.099 Uiso 1 1 calc R . .
C65 C 0.6078(16) 0.4656(14) 0.0493(10) 0.081(6) Uani 1 1 d . . .
H65 H 0.5787 0.5309 0.0304 0.097 Uiso 1 1 calc R . .
C66 C 0.7122(15) 0.4085(12) 0.0407(8) 0.066(5) Uani 1 1 d . . .
H66 H 0.7527 0.4336 0.0163 0.079 Uiso 1 1 calc R . .
C67 C 0.7530(13) 0.3118(11) 0.0707(8) 0.057(5) Uani 1 1 d . . .
H67 H 0.8225 0.2717 0.0659 0.068 Uiso 1 1 calc R . .
C68 C 0.8816(10) 0.1132(10) 0.1543(7) 0.040(4) Uani 1 1 d . . .
C69 C 0.9047(11) 0.1762(11) 0.1812(7) 0.055(5) Uani 1 1 d . . .
H69 H 0.8529 0.2365 0.1896 0.066 Uiso 1 1 calc R . .
C70 C 1.0031(12) 0.1495(13) 0.1952(8) 0.063(5) Uani 1 1 d . . .
H70 H 1.0188 0.1928 0.2116 0.076 Uiso 1 1 calc R . .
C71 C 1.0773(13) 0.0606(14) 0.1853(8) 0.066(5) Uani 1 1 d . . .
H71 H 1.1438 0.0424 0.1956 0.080 Uiso 1 1 calc R . .
C72 C 1.0570(13) -0.0026(12) 0.1607(8) 0.067(6) Uani 1 1 d . . .
H72 H 1.1098 -0.0636 0.1542 0.080 Uiso 1 1 calc R . .
C73 C 0.9575(11) 0.0218(10) 0.1445(7) 0.054(5) Uani 1 1 d . . .
H73 H 0.9434 -0.0222 0.1279 0.065 Uiso 1 1 calc R . .
C74 C 0.7652(10) 0.1477(10) -0.0146(7) 0.044(4) Uani 1 1 d . . .
C75 C 0.8697(11) 0.1299(12) -0.0183(8) 0.056(3) Uani 1 1 d . . .
H75 H 0.9161 0.0787 0.0065 0.068 Uiso 1 1 calc R . .
C76 C 0.9012(13) 0.1869(13) -0.0576(9) 0.072(6) Uani 1 1 d . . .
H76 H 0.9707 0.1722 -0.0611 0.086 Uiso 1 1 calc R . .
C77 C 0.8352(16) 0.2661(15) -0.0931(9) 0.075(6) Uani 1 1 d . . .
H77 H 0.8585 0.3065 -0.1192 0.090 Uiso 1 1 calc R . .
C78 C 0.7356(15) 0.2839(14) -0.0891(9) 0.079(6) Uani 1 1 d . . .
H78 H 0.6902 0.3376 -0.1131 0.095 Uiso 1 1 calc R . .
C79 C 0.6982(11) 0.2267(12) -0.0512(8) 0.056(3) Uani 1 1 d . . .
H79 H 0.6291 0.2405 -0.0501 0.068 Uiso 1 1 calc R . .
C80 C 0.7954(9) -0.0573(10) 0.0228(7) 0.034(4) Uani 1 1 d . . .
C81 C 0.8160(10) -0.1333(11) 0.0688(8) 0.047(4) Uani 1 1 d . . .
H81 H 0.7967 -0.1195 0.1059 0.057 Uiso 1 1 calc R . .
C82 C 0.8678(10) -0.2334(11) 0.0571(9) 0.053(5) Uani 1 1 d . . .
H82 H 0.8819 -0.2864 0.0868 0.064 Uiso 1 1 calc R . .
C83 C 0.8971(13) -0.2518(14) 0.0017(10) 0.064(5) Uani 1 1 d . . .
H83 H 0.9298 -0.3175 -0.0056 0.077 Uiso 1 1 calc R . .
C84 C 0.8793(12) -0.1761(13) -0.0423(9) 0.064(5) Uani 1 1 d . . .
H84 H 0.9012 -0.1901 -0.0793 0.077 Uiso 1 1 calc R . .
C85 C 0.8285(11) -0.0776(12) -0.0325(8) 0.052(5) Uani 1 1 d . . .
H85 H 0.8166 -0.0255 -0.0627 0.062 Uiso 1 1 calc R . .
C86 C 0.5914(10) 0.1047(10) 0.0284(8) 0.043(4) Uani 1 1 d . . .
C87 C 0.5235(11) 0.1400(13) 0.0734(9) 0.075(6) Uani 1 1 d . . .
H87 H 0.5467 0.1401 0.1084 0.089 Uiso 1 1 calc R . .
C88 C 0.4181(16) 0.1758(17) 0.0645(13) 0.102(8) Uani 1 1 d . . .
H88 H 0.3701 0.2040 0.0929 0.122 Uiso 1 1 calc R . .
C89 C 0.3875(17) 0.1691(15) 0.0150(14) 0.100(9) Uani 1 1 d . . .
H89 H 0.3178 0.1924 0.0097 0.120 Uiso 1 1 calc R . .
C90 C 0.4546(17) 0.1295(17) -0.0276(12) 0.096(8) Uani 1 1 d . . .
H90 H 0.4318 0.1223 -0.0608 0.115 Uiso 1 1 calc R . .
C91 C 0.5598(15) 0.0992(14) -0.0208(9) 0.076(6) Uani 1 1 d . . .
H91 H 0.6067 0.0755 -0.0505 0.091 Uiso 1 1 calc R . .
Cr1 Cr 1.2561(2) 0.4488(2) 0.26377(18) 0.0823(13) Uani 1 1 d . . .
Cr2 Cr 0.69730(18) 0.61505(17) 0.18226(14) 0.0571(9) Uani 1 1 d . . .
Mn1 Mn 1.02376(16) 0.44145(16) 0.17069(12) 0.0499(8) Uani 1 1 d . . .
H1' H 1.0027 0.3834 0.2188 0.075 Uiso 1 1 d R A .
Mn2 Mn 0.9599(2) 0.43593(18) 0.28176(13) 0.0591(8) Uani 1 1 d . A .
Mn3 Mn 0.93556(17) 0.62929(16) 0.26570(12) 0.0515(8) Uani 1 1 d . . .
N1 N 0.2722(11) 0.9291(10) 0.3969(6) 0.068(4) Uani 1 1 d . . .
N2 N 0.7480(10) 0.0683(8) 0.1014(6) 0.049(4) Uani 1 1 d . . .
O1 O 1.1880(17) 0.4314(14) 0.3882(9) 0.124(8) Uani 1 1 d . . .
O2 O 1.2092(11) 0.6690(10) 0.2507(7) 0.096(5) Uani 1 1 d . . .
O6 O 1.0868(10) 0.5503(10) 0.0711(7) 0.093(5) Uani 1 1 d . . .
O7 O 1.2105(9) 0.2596(9) 0.1585(7) 0.099(5) Uani 1 1 d . . .
O8 O 0.9231(9) 0.3758(9) 0.0971(6) 0.077(4) Uani 1 1 d . . .
O9 O 1.1148(14) 0.2532(10) 0.3414(8) 0.143(7) Uani 1 1 d . . .
O10 O 0.8064(12) 0.3557(12) 0.3052(7) 0.105(5) Uani 1 1 d . . .
O11 O 0.8878(16) 0.5108(12) 0.3910(7) 0.127(7) Uani 1 1 d . . .
O12 O 0.7363(11) 0.7607(10) 0.3128(7) 0.103(5) Uani 1 1 d . . .
O13 O 0.9499(11) 0.7956(10) 0.1877(6) 0.096(5) Uani 1 1 d . . .
O14 O 1.0254(12) 0.6694(11) 0.3579(7) 0.102(5) Uani 1 1 d . . .
O15 O 0.6355(14) 0.6101(14) 0.3064(9) 0.123(7) Uani 1 1 d . . .
O16 O 0.6549(10) 0.8326(9) 0.1745(7) 0.095(5) Uani 1 1 d . . .
O18 O 0.7639(13) 0.6079(10) 0.0572(7) 0.095(5) Uani 1 1 d . . .
O19 O 0.7124(10) 0.4073(9) 0.1929(6) 0.088(4) Uani 1 1 d . . .
P1 P 0.2896(4) 0.9071(4) 0.4631(2) 0.0698(15) Uani 1 1 d . . .
P2 P 0.2470(3) 0.8817(3) 0.3503(2) 0.0573(13) Uani 1 1 d . . .
P3 P 0.7513(3) 0.1448(3) 0.1389(2) 0.0473(12) Uani 1 1 d . . .
P4 P 0.7263(3) 0.0693(3) 0.0381(2) 0.0431(12) Uani 1 1 d . . .
S1 S 1.0787(3) 0.4950(3) 0.2396(2) 0.0530(12) Uani 1 1 d . A .
S2 S 0.8746(3) 0.5615(3) 0.20736(19) 0.0436(11) Uani 1 1 d . A .

loop_
_atom_site_aniso_label
_atom_site_aniso_U_11
_atom_site_aniso_U_22
_atom_site_aniso_U_33
_atom_site_aniso_U_23
_atom_site_aniso_U_13
_atom_site_aniso_U_12
C1 0.073(17) 0.062(15) 0.14(3) 0.021(19) -0.056(19) -0.002(12)
C2 0.044(12) 0.070(14) 0.14(2) -0.031(15) -0.033(12) 0.003(11)
C6 0.042(11) 0.054(12) 0.098(18) -0.012(12) 0.001(11) -0.004(9)
C7 0.033(9) 0.039(10) 0.102(16) -0.006(10) -0.026(10) 0.003(8)
C8 0.034(10) 0.031(9) 0.115(18) -0.013(10) -0.011(10) -0.011(8)
C9 0.033(10) 0.049(11) 0.137(19) 0.012(12) -0.032(11) -0.007(9)
C10 0.051(13) 0.082(15) 0.108(19) -0.016(13) -0.010(12) -0.031(11)
C11 0.075(14) 0.068(14) 0.063(15) 0.001(12) -0.008(12) -0.014(11)
C12 0.023(9) 0.052(11) 0.118(17) -0.032(11) 0.017(10) -0.007(8)
C13 0.058(11) 0.024(9) 0.094(16) -0.008(10) -0.010(10) -0.010(8)
C14 0.049(12) 0.051(12) 0.095(18) -0.007(12) -0.010(12) -0.001(9)
C15 0.074(16) 0.048(12) 0.15(3) -0.028(16) -0.005(17) -0.027(11)
C16 0.034(10) 0.041(10) 0.123(18) -0.015(11) -0.014(10) -0.001(8)
C18 0.068(13) 0.020(8) 0.101(18) 0.004(11) -0.051(13) -0.016(8)
C19 0.028(9) 0.047(11) 0.094(15) -0.004(10) -0.007(9) -0.013(8)
C20 0.082(17) 0.14(2) 0.063(17) -0.024(15) -0.015(14) -0.040(16)
C21 0.11(2) 0.24(4) 0.11(2) -0.08(2) -0.029(18) -0.05(2)
C22 0.08(2) 0.26(4) 0.13(3) 0.01(3) -0.04(2) -0.04(3)
C23 0.10(3) 0.29(5) 0.12(3) -0.01(3) -0.03(2) -0.06(3)
C24 0.067(19) 0.29(4) 0.12(3) -0.07(3) 0.012(18) -0.05(2)
C25 0.08(2) 0.24(4) 0.11(2) -0.05(2) -0.016(17) -0.08(2)
C26 0.096(16) 0.089(16) 0.060(15) -0.016(13) 0.002(12) -0.052(13)
C27 0.16(3) 0.097(19) 0.08(2) -0.020(15) 0.015(17) -0.071(18)
C28 0.22(4) 0.13(3) 0.09(2) -0.02(2) 0.01(2) -0.11(3)
C29 0.21(3) 0.12(3) 0.11(2) -0.05(2) 0.02(2) -0.10(2)
C30 0.15(3) 0.070(16) 0.13(3) -0.026(17) -0.01(2) -0.050(16)
C31 0.090(16) 0.093(17) 0.102(18) -0.007(16) -0.011(14) -0.063(14)
C32 0.064(13) 0.049(11) 0.064(14) 0.007(10) -0.001(10) -0.018(10)
C33 0.098(18) 0.11(2) 0.097(19) 0.003(15) -0.008(15) -0.066(17)
C34 0.12(2) 0.075(17) 0.13(2) -0.005(16) 0.00(2) -0.011(18)
C35 0.13(2) 0.080(18) 0.11(2) -0.007(16) 0.037(19) -0.057(18)
C36 0.087(18) 0.11(2) 0.13(2) -0.037(17) 0.031(16) -0.058(17)
C37 0.071(15) 0.057(12) 0.103(18) -0.009(12) -0.004(13) -0.022(12)
C38 0.039(10) 0.068(13) 0.066(14) 0.005(11) -0.008(9) -0.013(9)
C39 0.067(13) 0.055(12) 0.077(15) -0.006(11) -0.019(11) 0.002(10)
C40 0.065(14) 0.036(10) 0.095(17) 0.001(11) -0.006(12) 0.012(10)
C41 0.048(12) 0.091(17) 0.095(18) 0.004(14) -0.016(12) -0.017(12)
C42 0.059(13) 0.089(16) 0.095(17) -0.018(13) -0.016(12) -0.034(12)
C43 0.053(12) 0.074(13) 0.083(16) -0.008(11) -0.016(11) -0.021(11)
C44 0.062(13) 0.033(10) 0.097(16) 0.003(10) -0.025(11) -0.008(9)
C45 0.081(14) 0.047(12) 0.080(15) 0.002(11) -0.020(12) -0.027(11)
C46 0.12(2) 0.080(17) 0.11(2) 0.011(15) -0.023(17) -0.061(17)
C47 0.081(18) 0.069(16) 0.17(3) 0.018(16) -0.058(18) -0.022(15)
C48 0.048(13) 0.061(14) 0.22(3) -0.003(16) -0.039(16) -0.020(11)
C49 0.041(11) 0.045(12) 0.17(2) 0.000(13) -0.023(13) 0.012(9)
C50 0.042(10) 0.044(10) 0.057(13) -0.009(9) -0.015(9) 0.002(8)
C51 0.052(12) 0.057(12) 0.079(16) -0.005(12) -0.003(11) -0.017(10)
C52 0.062(13) 0.060(13) 0.081(17) -0.018(12) -0.001(12) -0.008(10)
C53 0.056(13) 0.069(14) 0.101(19) -0.018(14) 0.014(12) -0.013(11)
C54 0.078(15) 0.076(15) 0.097(19) 0.000(14) 0.008(14) -0.041(13)
C55 0.049(11) 0.060(12) 0.102(18) -0.010(12) -0.005(11) -0.028(10)
C56 0.035(9) 0.049(10) 0.056(12) -0.003(10) -0.017(8) 0.001(8)
C57 0.056(11) 0.037(10) 0.074(15) -0.007(10) -0.010(11) -0.007(9)
C58 0.059(14) 0.095(19) 0.077(19) -0.001(14) 0.002(12) -0.001(13)
C59 0.063(14) 0.098(18) 0.070(17) 0.007(15) 0.007(12) -0.024(13)
C60 0.098(18) 0.069(14) 0.091(19) -0.002(14) 0.009(15) -0.037(13)
C61 0.043(11) 0.074(14) 0.076(16) -0.010(12) -0.005(10) -0.023(10)
C62 0.034(9) 0.033(9) 0.078(13) -0.009(9) -0.010(9) -0.010(8)
C63 0.030(9) 0.044(10) 0.106(16) 0.002(10) -0.015(10) -0.003(8)
C64 0.046(12) 0.042(11) 0.14(2) 0.006(12) -0.031(12) 0.001(9)
C65 0.068(14) 0.046(11) 0.119(19) 0.011(12) -0.045(13) -0.014(11)
C66 0.074(14) 0.033(9) 0.093(15) 0.007(10) -0.033(11) -0.024(9)
C67 0.053(11) 0.030(9) 0.085(14) -0.007(9) -0.018(10) -0.013(8)
C68 0.017(7) 0.032(8) 0.070(12) -0.001(8) -0.006(7) -0.009(6)
C69 0.025(9) 0.040(9) 0.094(14) -0.011(9) -0.007(9) -0.007(7)
C70 0.033(10) 0.058(12) 0.101(16) 0.000(11) -0.014(10) -0.024(9)
C71 0.044(11) 0.065(13) 0.079(15) 0.013(11) -0.028(10) -0.017(10)
C72 0.042(11) 0.032(9) 0.110(17) 0.000(10) -0.007(11) -0.003(8)
C73 0.035(9) 0.025(8) 0.088(14) -0.006(8) -0.010(9) 0.002(7)
C74 0.026(8) 0.028(8) 0.072(12) -0.007(8) -0.010(8) -0.004(7)
C75 0.022(6) 0.053(7) 0.103(11) -0.008(7) 0.001(6) -0.026(6)
C76 0.028(9) 0.056(12) 0.129(19) -0.023(12) 0.004(11) -0.014(9)
C77 0.068(14) 0.067(13) 0.103(17) -0.002(12) 0.008(13) -0.047(12)
C78 0.056(13) 0.065(13) 0.098(17) 0.011(12) -0.028(12) -0.012(11)
C79 0.022(6) 0.053(7) 0.103(11) -0.008(7) 0.001(6) -0.026(6)
C80 0.009(7) 0.031(8) 0.060(12) -0.002(8) -0.007(7) -0.006(6)
C81 0.019(8) 0.035(9) 0.088(14) -0.003(9) -0.009(8) -0.011(7)
C82 0.020(8) 0.036(9) 0.103(16) 0.009(10) -0.021(9) -0.013(7)
C83 0.041(10) 0.056(12) 0.095(17) -0.032(13) -0.006(11) -0.010(9)
C84 0.047(11) 0.052(11) 0.074(15) -0.024(11) 0.003(10) 0.001(9)
C85 0.038(9) 0.048(10) 0.070(14) -0.008(9) -0.007(9) -0.016(8)
C86 0.018(8) 0.033(8) 0.074(13) 0.011(9) -0.005(9) -0.015(7)
C87 0.016(9) 0.085(14) 0.124(18) -0.026(13) 0.005(10) -0.021(9)
C88 0.041(13) 0.097(17) 0.17(3) -0.043(18) 0.000(15) -0.020(12)
C89 0.042(13) 0.061(14) 0.18(3) 0.006(17) -0.028(17) -0.010(11)
C90 0.060(14) 0.097(17) 0.15(2) 0.020(16) -0.038(15) -0.055(14)
C91 0.062(14) 0.082(14) 0.076(16) 0.002(12) -0.017(12) -0.025(11)
Cr1 0.0332(16) 0.0410(17) 0.166(4) -0.026(2) -0.038(2) 0.0026(13)
Cr2 0.0215(13) 0.0310(14) 0.113(3) -0.0137(15) -0.0145(15) -0.0016(11)
Mn1 0.0184(12) 0.0312(13) 0.091(2) -0.0118(13) -0.0100(12) 0.0002(10)
Mn2 0.0473(16) 0.0379(14) 0.086(2) -0.0003(14) -0.0193(15) -0.0120(12)
Mn3 0.0296(13) 0.0331(13) 0.084(2) -0.0096(13) -0.0120(13) -0.0036(11)
N1 0.079(11) 0.051(9) 0.060(11) -0.010(8) -0.016(8) -0.012(8)
N2 0.065(9) 0.016(6) 0.061(10) -0.006(6) -0.016(7) -0.009(6)
O1 0.153(18) 0.099(13) 0.140(18) 0.014(14) -0.077(16) -0.068(13)
O2 0.082(10) 0.058(9) 0.151(15) -0.019(10) -0.014(9) -0.030(8)
O6 0.061(9) 0.075(10) 0.121(14) 0.002(9) -0.005(9) -0.013(8)
O7 0.049(8) 0.051(8) 0.169(15) -0.037(9) -0.012(9) 0.014(7)
O8 0.049(8) 0.061(8) 0.118(12) -0.036(8) -0.021(8) -0.006(6)
O9 0.156(16) 0.045(9) 0.187(18) 0.042(10) -0.099(14) -0.006(10)
O10 0.082(11) 0.124(13) 0.112(13) 0.016(10) -0.020(9) -0.055(10)
O11 0.20(2) 0.094(12) 0.082(13) -0.015(10) 0.002(13) -0.055(12)
O12 0.064(10) 0.078(10) 0.156(15) -0.046(10) 0.009(10) -0.012(8)
O13 0.114(12) 0.064(9) 0.114(13) 0.001(9) -0.014(10) -0.046(9)
O14 0.100(12) 0.088(11) 0.115(14) -0.029(10) -0.029(10) -0.027(9)
O15 0.106(14) 0.130(15) 0.147(18) -0.052(14) 0.037(13) -0.060(12)
O16 0.077(10) 0.046(8) 0.145(14) -0.011(9) -0.013(9) -0.011(7)
O18 0.122(13) 0.059(9) 0.095(12) 0.003(9) -0.025(11) -0.030(9)
O19 0.089(10) 0.043(8) 0.127(13) -0.015(8) -0.013(9) -0.019(7)
P1 0.065(3) 0.076(4) 0.068(4) -0.008(3) -0.014(3) -0.028(3)
P2 0.044(3) 0.051(3) 0.072(4) -0.002(3) -0.015(2) -0.014(2)
P3 0.026(2) 0.030(2) 0.077(4) -0.003(2) -0.013(2) -0.0030(17)
P4 0.019(2) 0.031(2) 0.074(3) -0.005(2) -0.010(2) -0.0051(17)
S1 0.034(2) 0.034(2) 0.083(4) -0.012(2) -0.020(2) -0.0016(18)
S2 0.0167(18) 0.029(2) 0.079(3) -0.010(2) -0.0060(19) -0.0023(15)

loop_
_atom_type_symbol
_atom_type_description
_atom_type_scat_dispersion_real
_atom_type_scat_dispersion_imag
_atom_type_scat_source
C C 0.0033 0.0016 'International Tables Vol C Tables 4.2.6.8 and 6.1.1.4'
H H 0.0000 0.0000 'International Tables Vol C Tables 4.2.6.8 and 6.1.1.4'
N N 0.0061 0.0033 'International Tables Vol C Tables 4.2.6.8 and 6.1.1.4'
O O 0.0106 0.0060 'International Tables Vol C Tables 4.2.6.8 and 6.1.1.4'
P P 0.1023 0.0942 'International Tables Vol C Tables 4.2.6.8 and 6.1.1.4'
S S 0.1246 0.1234 'International Tables Vol C Tables 4.2.6.8 and 6.1.1.4'
Cr Cr 0.3209 0.6236 'International Tables Vol C Tables 4.2.6.8 and 6.1.1.4'
Mn Mn 0.3368 0.7283 'International Tables Vol C Tables 4.2.6.8 and 6.1.1.4'

loop_
_geom_angle_atom_site_label_1
_geom_angle_atom_site_label_2
_geom_angle_atom_site_label_3
_geom_angle
O1 C1 Cr1 176(3)
O2 C2 Cr1 177.8(19)
O3 C3 Cr1 161(5)
O3A C3A Cr1 180(4)
O4 C4 Cr1 173(3)
O4A C4A Cr1 168(3)
O5 C5 Cr1 172(3)
O5A C5A Cr1 164(4)
O6 C6 Mn1 175.9(16)
O7 C7 Mn1 179.4(19)
O8 C8 Mn1 172.9(18)
O9 C9 Mn2 176(2)
O10 C10 Mn2 176(2)
O11 C11 Mn2 168.7(18)
O12 C12 Mn3 177.0(18)
O13 C13 Mn3 178.5(17)
O14 C14 Mn3 177.2(19)
O15 C15 Cr2 177(2)
O16 C16 Cr2 177.7(16)
O17A C17A Cr2 164(4)
O17 C17 Cr2 178(3)
O18 C18 Cr2 177.2(17)
O19 C19 Cr2 174.0(15)
C25 C20 C21 120(3)
C25 C20 P1 118.3(19)
C21 C20 P1 121(2)
C20 C21 C22 121(3)
C20 C21 H21 119.3
C22 C21 H21 119.3
C23 C22 C21 115(3)
C23 C22 H22 122.5
C21 C22 H22 122.5
C22 C23 C24 126(3)
C22 C23 H23 117.0
C24 C23 H23 117.0
C23 C24 C25 117(3)
C23 C24 H24 121.3
C25 C24 H24 121.3
C20 C25 C24 119(3)
C20 C25 H25 120.6
C24 C25 H25 120.6
C27 C26 C31 119(2)
C27 C26 P1 120.9(18)
C31 C26 P1 119.9(17)
C28 C27 C26 118(2)
C28 C27 H27 121.1
C26 C27 H27 121.1
C29 C28 C27 124(3)
C29 C28 H28 118.2
C27 C28 H28 118.2
C28 C29 C30 120(3)
C28 C29 H29 120.0
C30 C29 H29 120.0
C29 C30 C31 120(3)
C29 C30 H30 120.2
C31 C30 H30 120.2
C30 C31 C26 120(2)
C30 C31 H31 120.2
C26 C31 H31 120.2
C33 C32 C37 117.8(19)
C33 C32 P1 123.2(17)
C37 C32 P1 118.7(15)
C34 C33 C32 122(2)
C34 C33 H33 119.1
C32 C33 H33 119.1
C35 C34 C33 120(2)
C35 C34 H34 119.9
C33 C34 H34 119.9
C34 C35 C36 120(2)
C34 C35 H35 120.2
C36 C35 H35 120.2
C37 C36 C35 119(2)
C37 C36 H36 120.6
C35 C36 H36 120.6
C36 C37 C32 122(2)
C36 C37 H37 119.0
C32 C37 H37 119.0
C43 C38 C39 119.6(17)
C43 C38 P2 124.3(15)
C39 C38 P2 115.8(16)
C38 C39 C40 116.3(19)
C38 C39 H39 121.8
C40 C39 H39 121.8
C41 C40 C39 120.3(18)
C41 C40 H40 119.8
C39 C40 H40 119.8
C40 C41 C42 122.3(19)
C40 C41 H41 118.8
C42 C41 H41 118.8
C43 C42 C41 117(2)
C43 C42 H42 121.5
C41 C42 H42 121.5
C42 C43 C38 124.3(19)
C42 C43 H43 117.9
C38 C43 H43 117.9
C49 C44 C45 118.5(17)
C49 C44 P2 120.1(16)
C45 C44 P2 121.3(14)
C44 C45 C46 119(2)
C44 C45 H45 120.4
C46 C45 H45 120.4
C47 C46 C45 122(2)
C47 C46 H46 119.1
C45 C46 H46 119.1
C46 C47 C48 121(2)
C46 C47 H47 119.7
C48 C47 H47 119.7
C47 C48 C49 118(2)
C47 C48 H48 121.1
C49 C48 H48 121.1
C44 C49 C48 122(2)
C44 C49 H49 119.0
C48 C49 H49 119.0
C51 C50 C55 116.5(18)
C51 C50 P2 123.2(16)
C55 C50 P2 120.2(15)
C52 C51 C50 123.2(19)
C52 C51 H51 118.4
C50 C51 H51 118.4
C51 C52 C53 120(2)
C51 C52 H52 120.1
C53 C52 H52 120.1
C54 C53 C52 119(2)
C54 C53 H53 120.5
C52 C53 H53 120.5
C53 C54 C55 121(2)
C53 C54 H54 119.7
C55 C54 H54 119.7
C54 C55 C50 121(2)
C54 C55 H55 119.6
C50 C55 H55 119.6
C61 C56 C57 115.7(17)
C61 C56 P3 119.1(14)
C57 C56 P3 124.9(15)
C58 C57 C56 121.6(19)
C58 C57 H57 119.2
C56 C57 H57 119.2
C59 C58 C57 121(2)
C59 C58 H58 119.5
C57 C58 H58 119.5
C58 C59 C60 120(2)
C58 C59 H59 120.0
C60 C59 H59 120.0
C61 C60 C59 120(2)
C61 C60 H60 120.2
C59 C60 H60 120.2
C60 C61 C56 122.3(19)
C60 C61 H61 118.9
C56 C61 H61 118.9
C67 C62 C63 119.9(15)
C67 C62 P3 120.2(12)
C63 C62 P3 119.5(13)
C62 C63 C64 118.9(17)
C62 C63 H63 120.6
C64 C63 H63 120.6
C65 C64 C63 118.7(17)
C65 C64 H64 120.7
C63 C64 H64 120.7
C64 C65 C66 123.2(18)
C64 C65 H65 118.4
C66 C65 H65 118.4
C65 C66 C67 116.5(18)
C65 C66 H66 121.7
C67 C66 H66 121.7
C62 C67 C66 122.8(16)
C62 C67 H67 118.6
C66 C67 H67 118.6
C73 C68 C69 119.7(14)
C73 C68 P3 119.5(12)
C69 C68 P3 120.5(11)
C70 C69 C68 120.2(15)
C70 C69 H69 119.9
C68 C69 H69 119.9
C71 C70 C69 119.9(17)
C71 C70 H70 120.0
C69 C70 H70 120.0
C72 C71 C70 121.2(17)
C72 C71 H71 119.4
C70 C71 H71 119.4
C71 C72 C73 121.2(16)
C71 C72 H72 119.4
C73 C72 H72 119.4
C68 C73 C72 117.6(15)
C68 C73 H73 121.2
C72 C73 H73 121.2
C79 C74 C75 118.3(15)
C79 C74 P4 123.5(11)
C75 C74 P4 118.2(12)
C76 C75 C74 119.5(16)
C76 C75 H75 120.2
C74 C75 H75 120.2
C75 C76 C77 122.4(16)
C75 C76 H76 118.8
C77 C76 H76 118.8
C78 C77 C76 118.0(18)
C78 C77 H77 121.0
C76 C77 H77 121.0
C77 C78 C79 122.9(18)
C77 C78 H78 118.5
C79 C78 H78 118.5
C78 C79 C74 118.7(14)
C78 C79 H79 120.6
C74 C79 H79 120.6
C81 C80 C85 121.4(14)
C81 C80 P4 117.1(13)
C85 C80 P4 121.5(12)
C80 C81 C82 117.6(16)
C80 C81 H81 121.2
C82 C81 H81 121.2
C83 C82 C81 120.0(16)
C83 C82 H82 120.0
C81 C82 H82 120.0
C84 C83 C82 121.2(17)
C84 C83 H83 119.4
C82 C83 H83 119.4
C83 C84 C85 120.3(18)
C83 C84 H84 119.9
C85 C84 H84 119.9
C84 C85 C80 119.4(16)
C84 C85 H85 120.3
C80 C85 H85 120.3
C91 C86 C87 121.8(16)
C91 C86 P4 120.8(14)
C87 C86 P4 117.4(14)
C86 C87 C88 118(2)
C86 C87 H87 121.1
C88 C87 H87 121.1
C89 C88 C87 120(2)
C89 C88 H88 120.1
C87 C88 H88 120.1
C88 C89 C90 122(2)
C88 C89 H89 119.0
C90 C89 H89 119.0
C89 C90 C91 119(2)
C89 C90 H90 120.5
C91 C90 H90 120.5
C86 C91 C90 120(2)
C86 C91 H91 120.2
C90 C91 H91 120.2
C4 Cr1 C3 102.4(19)
C4 Cr1 C5A 72.8(18)
C3 Cr1 C5A 84.8(19)
C4 Cr1 C3A 80.9(16)
C3 Cr1 C3A 24.1(16)
C5A Cr1 C3A 88.7(17)
C4 Cr1 C1 173.4(15)
C3 Cr1 C1 80.2(18)
C5A Cr1 C1 101.7(17)
C3A Cr1 C1 102.7(15)
C4 Cr1 C2 92.4(13)
C3 Cr1 C2 93.1(16)
C5A Cr1 C2 164.1(17)
C3A Cr1 C2 83.2(12)
C1 Cr1 C2 93.5(11)
C4 Cr1 C5 96.0(16)
C3 Cr1 C5 83.0(18)
C5A Cr1 C5 23.5(14)
C3A Cr1 C5 95.9(15)
C1 Cr1 C5 78.3(14)
C2 Cr1 C5 171.4(13)
C4 Cr1 C4A 6.7(18)
C3 Cr1 C4A 103.5(19)
C5A Cr1 C4A 79.5(19)
C3A Cr1 C4A 80.8(16)
C1 Cr1 C4A 176.3(13)
C2 Cr1 C4A 85.7(13)
C5 Cr1 C4A 102.7(16)
C4 Cr1 S1 89.1(11)
C3 Cr1 S1 168.2(16)
C5A Cr1 S1 96.6(13)
C3A Cr1 S1 166.8(13)
C1 Cr1 S1 88.1(8)
C2 Cr1 S1 88.7(6)
C5 Cr1 S1 93.6(10)
C4A Cr1 S1 88.2(10)
C17A Cr2 C15 77.6(16)
C17A Cr2 C17 22.4(13)
C15 Cr2 C17 99.8(12)
C17A Cr2 C19 82.6(13)
C15 Cr2 C19 89.4(9)
C17 Cr2 C19 85.6(9)
C17A Cr2 C18 104.4(15)
C15 Cr2 C18 177.5(9)
C17 Cr2 C18 82.3(10)
C19 Cr2 C18 89.2(8)
C17A Cr2 C16 93.8(13)
C15 Cr2 C16 89.1(9)
C17 Cr2 C16 91.3(9)
C19 Cr2 C16 176.3(7)
C18 Cr2 C16 92.3(8)
C17A Cr2 S2 165.4(15)
C15 Cr2 S2 88.5(8)
C17 Cr2 S2 171.5(9)
C19 Cr2 S2 92.8(5)
C18 Cr2 S2 89.4(5)
C16 Cr2 S2 90.5(5)
C6 Mn1 C7 92.2(8)
C6 Mn1 C8 93.6(9)
C7 Mn1 C8 89.7(7)
C6 Mn1 S1 96.8(7)
C7 Mn1 S1 97.6(6)
C8 Mn1 S1 167.1(6)
C6 Mn1 S2 103.5(6)
C7 Mn1 S2 163.3(6)
C8 Mn1 S2 94.9(5)
S1 Mn1 S2 75.26(15)
C6 Mn1 Mn2 145.6(7)
C7 Mn1 Mn2 108.8(6)
C8 Mn1 Mn2 112.9(6)
S1 Mn1 Mn2 54.66(14)
S2 Mn1 Mn2 54.74(13)
C6 Mn1 H1' 176.3
C7 Mn1 H1' 84.7
C8 Mn1 H1' 88.6
S1 Mn1 H1' 81.5
S2 Mn1 H1' 79.4
Mn2 Mn1 H1' 34.8
C9 Mn2 C11 92.0(9)
C9 Mn2 C10 91.9(9)
C11 Mn2 C10 87.9(10)
C9 Mn2 S1 94.6(6)
C11 Mn2 S1 106.0(7)
C10 Mn2 S1 164.3(7)
C9 Mn2 S2 161.5(7)
C11 Mn2 S2 105.3(6)
C10 Mn2 S2 95.0(7)
S1 Mn2 S2 74.73(15)
C9 Mn2 Mn1 106.9(7)
C11 Mn2 Mn1 152.5(7)
C10 Mn2 Mn1 110.7(7)
S1 Mn2 Mn1 53.78(14)
S2 Mn2 Mn1 54.64(12)
C9 Mn2 Mn3 131.3(6)
C11 Mn2 Mn3 68.4(7)
C10 Mn2 Mn3 129.2(6)
S1 Mn2 Mn3 53.46(12)
S2 Mn2 Mn3 53.36(12)
Mn1 Mn2 Mn3 84.04(11)
C9 Mn2 H1' 89.2
C11 Mn2 H1' 178.6
C10 Mn2 H1' 91.3
S1 Mn2 H1' 74.6
S2 Mn2 H1' 73.6
Mn1 Mn2 H1' 27.2
Mn3 Mn2 H1' 111.2
C13 Mn3 C14 91.0(9)
C13 Mn3 C12 91.8(8)
C14 Mn3 C12 88.2(9)
C13 Mn3 S1 102.6(6)
C14 Mn3 S1 96.7(6)
C12 Mn3 S1 164.6(6)
C13 Mn3 S2 102.1(6)
C14 Mn3 S2 166.0(6)
C12 Mn3 S2 96.0(6)
S1 Mn3 S2 75.88(15)
C13 Mn3 Mn2 148.3(6)
C14 Mn3 Mn2 111.4(6)
C12 Mn3 Mn2 110.4(6)
S1 Mn3 Mn2 54.23(13)
S2 Mn3 Mn2 54.63(12)
P2 N1 P1 138.6(10)
P4 N2 P3 137.5(8)
N1 P1 C32 113.0(9)
N1 P1 C26 109.1(9)
C32 P1 C26 106.6(10)
N1 P1 C20 111.5(10)
C32 P1 C20 106.5(10)
C26 P1 C20 110.0(11)
N1 P2 C50 108.9(9)
N1 P2 C44 113.3(8)
C50 P2 C44 109.0(9)
N1 P2 C38 111.7(9)
C50 P2 C38 106.0(8)
C44 P2 C38 107.7(9)
N2 P3 C56 106.9(8)
N2 P3 C68 110.2(7)
C56 P3 C68 107.8(7)
N2 P3 C62 115.0(7)
C56 P3 C62 109.5(8)
C68 P3 C62 107.3(7)
N2 P4 C74 115.5(7)
N2 P4 C80 107.0(7)
C74 P4 C80 107.7(7)
N2 P4 C86 112.0(8)
C74 P4 C86 107.5(7)
C80 P4 C86 106.7(7)
Mn1 S1 Mn3 104.45(17)
Mn1 S1 Mn2 71.56(16)
Mn3 S1 Mn2 72.31(15)
Mn1 S1 Cr1 127.9(2)
Mn3 S1 Cr1 126.1(2)
Mn2 S1 Cr1 131.1(2)
Mn3 S2 Mn1 103.21(16)
Mn3 S2 Mn2 72.01(15)
Mn1 S2 Mn2 70.61(13)
Mn3 S2 Cr2 127.98(17)
Mn1 S2 Cr2 128.5(2)
Mn2 S2 Cr2 125.67(19)

loop_
_geom_bond_atom_site_label_1
_geom_bond_atom_site_label_2
_geom_bond_distance
C1 O1 1.12(3)
C1 Cr1 1.90(3)
C2 O2 1.13(2)
C2 Cr1 1.91(2)
C3 O3 1.22(5)
C3 Cr1 1.79(5)
C3A O3A 1.16(4)
C3A Cr1 1.86(4)
C4 O4 1.21(5)
C4 Cr1 1.59(4)
C4A O4A 1.08(6)
C4A Cr1 2.24(6)
C5 O5 1.19(3)
C5 Cr1 1.91(4)
C5A O5A 1.20(4)
C5A Cr1 1.83(4)
C6 O6 1.20(2)
C6 Mn1 1.73(2)
C7 O7 1.165(17)
C7 Mn1 1.762(15)
C8 O8 1.138(19)
C8 Mn1 1.80(2)
C9 O9 1.161(19)
C9 Mn2 1.762(18)
C10 O10 1.15(2)
C10 Mn2 1.77(2)
C11 O11 1.17(2)
C11 Mn2 1.77(2)
C12 O12 1.151(17)
C12 Mn3 1.789(16)
C13 O13 1.170(18)
C13 Mn3 1.735(19)
C14 O14 1.16(2)
C14 Mn3 1.78(2)
C15 O15 1.16(3)
C15 Cr2 1.83(3)
C16 O16 1.165(18)
C16 Cr2 1.861(18)
C17A O17A 1.24(4)
C17A Cr2 1.79(4)
C17 O17 1.16(3)
C17 Cr2 1.83(3)
C18 O18 1.18(2)
C18 Cr2 1.86(2)
C19 O19 1.151(18)
C19 Cr2 1.850(18)
C20 C25 1.31(3)
C20 C21 1.36(3)
C20 P1 1.84(2)
C21 C22 1.43(4)
C21 H21 0.9300
C22 C23 1.30(4)
C22 H22 0.9300
C23 C24 1.34(4)
C23 H23 0.9300
C24 C25 1.45(3)
C24 H24 0.9300
C25 H25 0.9300
C26 C27 1.38(3)
C26 C31 1.43(3)
C26 P1 1.80(2)
C27 C28 1.37(3)
C27 H27 0.9300
C28 C29 1.35(3)
C28 H28 0.9300
C29 C30 1.35(3)
C29 H29 0.9300
C30 C31 1.38(3)
C30 H30 0.9300
C31 H31 0.9300
C32 C33 1.36(3)
C32 C37 1.38(2)
C32 P1 1.790(19)
C33 C34 1.36(3)
C33 H33 0.9300
C34 C35 1.35(3)
C34 H34 0.9300
C35 C36 1.39(3)
C35 H35 0.9300
C36 C37 1.35(3)
C36 H36 0.9300
C37 H37 0.9300
C38 C43 1.36(2)
C38 C39 1.39(2)
C38 P2 1.805(17)
C39 C40 1.44(3)
C39 H39 0.9300
C40 C41 1.34(3)
C40 H40 0.9300
C41 C42 1.37(3)
C41 H41 0.9300
C42 C43 1.35(2)
C42 H42 0.9300
C43 H43 0.9300
C44 C49 1.37(2)
C44 C45 1.37(2)
C44 P2 1.792(17)
C45 C46 1.39(3)
C45 H45 0.9300
C46 C47 1.35(3)
C46 H46 0.9300
C47 C48 1.36(3)
C47 H47 0.9300
C48 C49 1.41(3)
C48 H48 0.9300
C49 H49 0.9300
C50 C51 1.35(2)
C50 C55 1.40(2)
C50 P2 1.783(19)
C51 C52 1.35(2)
C51 H51 0.9300
C52 C53 1.39(3)
C52 H52 0.9300
C53 C54 1.35(3)
C53 H53 0.9300
C54 C55 1.37(2)
C54 H54 0.9300
C55 H55 0.9300
C56 C61 1.40(2)
C56 C57 1.42(2)
C56 P3 1.766(18)
C57 C58 1.37(2)
C57 H57 0.9300
C58 C59 1.35(3)
C58 H58 0.9300
C59 C60 1.40(3)
C59 H59 0.9300
C60 C61 1.37(2)
C60 H60 0.9300
C61 H61 0.9300
C62 C67 1.35(2)
C62 C63 1.40(2)
C62 P3 1.800(16)
C63 C64 1.42(2)
C63 H63 0.9300
C64 C65 1.36(2)
C64 H64 0.9300
C65 C66 1.39(2)
C65 H65 0.9300
C66 C67 1.39(2)
C66 H66 0.9300
C67 H67 0.9300
C68 C73 1.377(18)
C68 C69 1.40(2)
C68 P3 1.800(13)
C69 C70 1.37(2)
C69 H69 0.9300
C70 C71 1.34(2)
C70 H70 0.9300
C71 C72 1.34(2)
C71 H71 0.9300
C72 C73 1.40(2)
C72 H72 0.9300
C73 H73 0.9300
C74 C79 1.39(2)
C74 C75 1.415(19)
C74 P4 1.782(16)
C75 C76 1.33(2)
C75 H75 0.9300
C76 C77 1.37(2)
C76 H76 0.9300
C77 C78 1.35(2)
C77 H77 0.9300
C78 C79 1.37(2)
C78 H78 0.9300
C79 H79 0.9300
C80 C81 1.38(2)
C80 C85 1.39(2)
C80 P4 1.807(14)
C81 C82 1.42(2)
C81 H81 0.9300
C82 C83 1.38(2)
C82 H82 0.9300
C83 C84 1.35(2)
C83 H83 0.9300
C84 C85 1.39(2)
C84 H84 0.9300
C85 H85 0.9300
C86 C91 1.33(2)
C86 C87 1.39(2)
C86 P4 1.820(14)
C87 C88 1.41(3)
C87 H87 0.9300
C88 C89 1.34(3)
C88 H88 0.9300
C89 C90 1.35(3)
C89 H89 0.9300
C90 C91 1.41(3)
C90 H90 0.9300
C91 H91 0.9300
Cr1 S1 2.461(5)
Cr2 S2 2.445(4)
Mn1 S1 2.298(5)
Mn1 S2 2.336(4)
Mn1 Mn2 2.702(4)
Mn1 H1' 1.3997
Mn2 S1 2.324(5)
Mn2 S2 2.339(5)
Mn2 Mn3 2.728(3)
Mn2 H1' 1.7456
Mn3 S1 2.301(4)
Mn3 S2 2.302(5)
N1 P2 1.568(15)
N1 P1 1.576(15)
N2 P4 1.569(13)
N2 P3 1.594(12)
